data_4302964
loop_
_publ_author_name
'Jie-Peng Zhang'
'Sujit K. Ghosh'
'Jian-Bin Lin'
'Susumu Kitagawa'

_publ_section_title
;
New Heterometallic Carboxylate Frameworks: Synthesis, Structure,
Robustness, Flexibility, and Porosity
;
_journal_name_full 'Inorganic Chemistry'
_journal_page_first 7970
_journal_page_last 7976
_journal_paper_doi 10.1021/ic900919w
_journal_volume 48
_journal_year 2009
_chemical_formula_sum 'C20 H20 Co Na2 O10'
_chemical_formula_weight 525.27
_chemical_name_systematic
; 
 ? 
;
_space_group_IT_number 76
_symmetry_cell_setting tetragonal
_symmetry_space_group_name_Hall 'P 4w'
_symmetry_space_group_name_H-M 'P 41'
_atom_sites_solution_hydrogens geom
_atom_sites_solution_primary direct
_atom_sites_solution_secondary difmap
_audit_creation_method SHELXL-97
_cell_angle_alpha 90.00
_cell_angle_beta 90.00
_cell_angle_gamma 90.00
_cell_formula_units_Z 4
_cell_length_a 10.0292(8)
_cell_length_b 10.0292(8)
_cell_length_c 20.808(2)
_cell_measurement_temperature 113(2)
_cell_volume 2093.0(3)
_computing_structure_refinement 'SHELXL-97 (Sheldrick, 1997)'
_computing_structure_solution 'SHELXS-97 (Sheldrick, 1990)'
_diffrn_ambient_temperature 113(2)
_diffrn_measured_fraction_theta_full 0.992
_diffrn_measured_fraction_theta_max 0.992
_diffrn_measurement_device_type CCD
_diffrn_measurement_method '/w scan'
_diffrn_radiation_monochromator graphite
_diffrn_radiation_source 'fine-focus sealed tube'
_diffrn_radiation_type MoK\a
_diffrn_radiation_wavelength 0.71073
_diffrn_reflns_av_R_equivalents 0.0370
_diffrn_reflns_av_sigmaI/netI 0.0537
_diffrn_reflns_limit_h_max 12
_diffrn_reflns_limit_h_min -6
_diffrn_reflns_limit_k_max 11
_diffrn_reflns_limit_k_min -7
_diffrn_reflns_limit_l_max 25
_diffrn_reflns_limit_l_min -13
_diffrn_reflns_number 5365
_diffrn_reflns_theta_full 25.99
_diffrn_reflns_theta_max 25.99
_diffrn_reflns_theta_min 2.82
_exptl_absorpt_coefficient_mu 0.919
_exptl_absorpt_correction_T_max 0.8744
_exptl_absorpt_correction_T_min 0.8375
_exptl_absorpt_correction_type empirical
_exptl_absorpt_process_details REQABA
_exptl_crystal_colour violet
_exptl_crystal_density_diffrn 1.667
_exptl_crystal_density_method 'not measured'
_exptl_crystal_description needle
_exptl_crystal_F_000 1076
_exptl_crystal_size_max 0.20
_exptl_crystal_size_mid 0.20
_exptl_crystal_size_min 0.15
_refine_diff_density_max 0.701
_refine_diff_density_min -0.425
_refine_diff_density_rms 0.080
_refine_ls_abs_structure_details 'Flack H D (1983), Acta Cryst. A39, 876-881'
_refine_ls_abs_structure_Flack 0.00(2)
_refine_ls_extinction_method none
_refine_ls_goodness_of_fit_ref 1.048
_refine_ls_hydrogen_treatment constr
_refine_ls_matrix_type full
_refine_ls_number_parameters 280
_refine_ls_number_reflns 2755
_refine_ls_number_restraints 1
_refine_ls_restrained_S_all 1.047
_refine_ls_R_factor_all 0.0498
_refine_ls_R_factor_gt 0.0434
_refine_ls_shift/su_max 0.000
_refine_ls_shift/su_mean 0.000
_refine_ls_structure_factor_coef Fsqd
_refine_ls_weighting_details 'calc w=1/[\s^2^(Fo^2^)+(0.0351P)^2^+2.9553P] where P=(Fo^2^+2Fc^2^)/3'
_refine_ls_weighting_scheme calc
_refine_ls_wR_factor_gt 0.0929
_refine_ls_wR_factor_ref 0.0969
_reflns_number_gt 2488
_reflns_number_total 2755
_reflns_threshold_expression >2sigma(I)
_cod_data_source_file ic900919w_si_002_2.cif
_cod_data_source_block 2
_cod_database_code 4302964

loop_
_symmetry_equiv_pos_as_xyz
'x, y, z'
'-x, -y, z+1/2'
'-y, x, z+1/4'
'y, -x, z+3/4'

loop_
_atom_site_label
_atom_site_type_symbol
_atom_site_fract_x
_atom_site_fract_y
_atom_site_fract_z
_atom_site_U_iso_or_equiv
_atom_site_adp_type
_atom_site_occupancy
_atom_site_symmetry_multiplicity
_atom_site_calc_flag
_atom_site_refinement_flags
_atom_site_disorder_assembly
_atom_site_disorder_group
Co1 Co 0.88157(7) 0.20999(6) 0.10560(4) 0.01634(17) Uani 1 1 d . . .
Na1 Na 1.0429(2) 0.1544(2) -0.02198(11) 0.0186(4) Uani 1 1 d . . .
Na2 Na 0.7110(2) 0.1709(2) -0.02500(11) 0.0244(5) Uani 1 1 d . . .
O1 O 1.1175(4) 0.2049(4) 0.08100(17) 0.0168(8) Uani 1 1 d . . .
O2 O 1.0189(3) 0.1804(3) 0.17468(18) 0.0165(8) Uani 1 1 d . . .
O3 O 1.6237(4) 0.2169(4) 0.0761(2) 0.0239(9) Uani 1 1 d . . .
O4 O 1.7324(3) 0.1985(3) 0.1681(2) 0.0203(9) Uani 1 1 d . . .
O5 O 0.8638(4) -0.0878(4) 0.13130(17) 0.0174(8) Uani 1 1 d . . .
O6 O 0.8722(3) 0.0488(3) 0.04595(18) 0.0167(8) Uani 1 1 d . . .
O7 O 0.8835(4) -0.5830(4) 0.0939(2) 0.0248(9) Uani 1 1 d . . .
O8 O 0.8736(4) -0.6609(4) -0.0049(2) 0.0277(10) Uani 1 1 d . . .
C1 C 1.2558(5) 0.1913(5) 0.1741(3) 0.0140(11) Uani 1 1 d . . .
C2 C 1.3748(5) 0.2010(5) 0.1397(3) 0.0126(11) Uani 1 1 d . . .
H2A H 1.3727 0.2078 0.0942 0.015 Uiso 1 1 calc R . .
C3 C 1.4959(5) 0.2007(5) 0.1716(3) 0.0144(11) Uani 1 1 d . . .
C4 C 1.4988(5) 0.1951(5) 0.2388(3) 0.0170(12) Uani 1 1 d . . .
H4A H 1.5817 0.1971 0.2609 0.020 Uiso 1 1 calc R . .
C5 C 1.3793(5) 0.1866(5) 0.2735(3) 0.0176(12) Uani 1 1 d . . .
H5A H 1.3806 0.1821 0.3191 0.021 Uiso 1 1 calc R . .
C6 C 1.2596(5) 0.1849(5) 0.2406(3) 0.0171(12) Uani 1 1 d . . .
H6A H 1.1785 0.1792 0.2640 0.021 Uiso 1 1 calc R . .
C7 C 1.1240(6) 0.1918(5) 0.1404(3) 0.0186(12) Uani 1 1 d . . .
C8 C 1.6229(5) 0.2074(5) 0.1345(3) 0.0182(12) Uani 1 1 d . . .
C9 C 0.8619(5) -0.1849(5) 0.0268(3) 0.0129(11) Uani 1 1 d . . .
C10 C 0.8617(5) -0.3147(5) 0.0503(3) 0.0150(11) Uani 1 1 d . . .
H10A H 0.8588 -0.3291 0.0954 0.018 Uiso 1 1 calc R . .
C11 C 0.8658(5) -0.4239(5) 0.0091(3) 0.0152(11) Uani 1 1 d . . .
C12 C 0.8664(5) -0.4037(5) -0.0562(3) 0.0190(12) Uani 1 1 d . . .
H12A H 0.8677 -0.4778 -0.0846 0.023 Uiso 1 1 calc R . .
C13 C 0.8650(5) -0.2738(5) -0.0808(3) 0.0212(12) Uani 1 1 d . . .
H13A H 0.8644 -0.2599 -0.1260 0.025 Uiso 1 1 calc R . .
C14 C 0.8645(5) -0.1658(5) -0.0396(3) 0.0153(11) Uani 1 1 d . . .
H14A H 0.8659 -0.0779 -0.0566 0.018 Uiso 1 1 calc R . .
C15 C 0.8656(5) -0.0672(5) 0.0723(3) 0.0129(11) Uani 1 1 d . . .
C16 C 0.8741(5) -0.5664(5) 0.0333(3) 0.0183(11) Uani 1 1 d . . .
O9 O 0.5862(4) -0.0075(4) -0.0677(2) 0.0379(12) Uani 1 1 d . . .
H9 H 0.5185 0.0123 -0.0903 0.046 Uiso 1 1 d R . .
C17 C 0.5260(8) -0.1239(8) -0.0382(4) 0.0531(10) Uani 1 1 d . . .
H17A H 0.4506 -0.1560 -0.0647 0.064 Uiso 1 1 calc R . .
H17B H 0.5924 -0.1965 -0.0346 0.064 Uiso 1 1 calc R . .
C19 C 0.4802(8) -0.0871(8) 0.0234(4) 0.0531(10) Uani 1 1 d . . .
H19A H 0.4391 -0.1644 0.0443 0.064 Uiso 1 1 calc R . .
H19B H 0.4141 -0.0155 0.0194 0.064 Uiso 1 1 calc R . .
H19C H 0.5555 -0.0557 0.0493 0.064 Uiso 1 1 calc R . .
O10 O 0.5548(4) 0.3024(4) -0.0722(2) 0.0388(11) Uani 1 1 d . . .
H10 H 0.4967 0.2681 -0.0969 0.047 Uiso 1 1 d R . .
C18 C 0.5446(8) 0.4426(7) -0.0721(4) 0.0531(10) Uani 1 1 d . . .
H18A H 0.6197 0.4803 -0.0471 0.064 Uiso 1 1 calc R . .
H18B H 0.4607 0.4689 -0.0504 0.064 Uiso 1 1 calc R . .
C20 C 0.5464(7) 0.4993(8) -0.1369(4) 0.0531(10) Uani 1 1 d . . .
H20A H 0.5394 0.5966 -0.1343 0.064 Uiso 1 1 calc R . .
H20B H 0.4710 0.4640 -0.1616 0.064 Uiso 1 1 calc R . .
H20C H 0.6300 0.4752 -0.1583 0.064 Uiso 1 1 calc R . .

loop_
_atom_site_aniso_label
_atom_site_aniso_U_11
_atom_site_aniso_U_22
_atom_site_aniso_U_33
_atom_site_aniso_U_23
_atom_site_aniso_U_13
_atom_site_aniso_U_12
Co1 0.0135(3) 0.0119(3) 0.0236(3) 0.0013(3) -0.0030(3) -0.0004(3)
Na1 0.0171(10) 0.0211(10) 0.0176(10) -0.0016(9) 0.0026(8) -0.0043(8)
Na2 0.0217(11) 0.0249(12) 0.0267(12) 0.0036(10) -0.0064(10) -0.0001(9)
O1 0.0148(19) 0.0170(19) 0.0186(19) 0.0016(16) -0.0040(16) -0.0037(15)
O2 0.0083(17) 0.0201(19) 0.0211(19) 0.0009(16) 0.0017(16) -0.0023(15)
O3 0.014(2) 0.028(2) 0.030(2) 0.006(2) 0.0084(18) 0.0022(16)
O4 0.0087(17) 0.0155(18) 0.037(2) 0.0039(18) 0.0008(18) 0.0025(15)
O5 0.017(2) 0.0198(19) 0.0153(19) 0.0018(16) -0.0006(15) 0.0007(16)
O6 0.0185(19) 0.0151(19) 0.0166(18) 0.0025(16) 0.0005(16) -0.0022(15)
O7 0.024(2) 0.0176(19) 0.033(3) 0.0044(18) 0.0071(19) 0.0032(16)
O8 0.020(2) 0.0147(19) 0.049(3) -0.0086(19) 0.004(2) -0.0016(16)
C1 0.012(2) 0.009(2) 0.021(3) 0.005(2) 0.000(2) 0.000(2)
C2 0.013(2) 0.012(2) 0.013(2) 0.000(2) -0.002(2) -0.001(2)
C3 0.009(2) 0.011(2) 0.023(3) 0.003(2) 0.000(2) 0.001(2)
C4 0.010(2) 0.014(3) 0.027(3) 0.003(2) -0.005(2) 0.002(2)
C5 0.021(3) 0.013(2) 0.019(3) 0.002(2) -0.006(2) 0.005(2)
C6 0.011(2) 0.015(2) 0.025(3) 0.002(2) 0.004(2) 0.002(2)
C7 0.019(3) 0.014(3) 0.023(3) -0.005(2) -0.002(3) 0.002(2)
C8 0.013(3) 0.013(3) 0.029(3) 0.007(3) 0.004(2) -0.002(2)
C9 0.008(2) 0.011(2) 0.020(3) 0.003(2) 0.001(2) 0.0006(19)
C10 0.014(2) 0.014(3) 0.017(3) 0.001(2) 0.001(2) -0.002(2)
C11 0.009(2) 0.012(2) 0.024(3) 0.000(2) 0.004(2) -0.0014(19)
C12 0.017(3) 0.015(3) 0.025(3) -0.004(2) -0.004(2) 0.003(2)
C13 0.022(3) 0.023(3) 0.019(3) 0.000(2) -0.002(2) 0.006(2)
C14 0.013(3) 0.013(2) 0.019(3) 0.003(2) -0.001(2) 0.001(2)
C15 0.006(2) 0.015(3) 0.018(3) 0.004(2) 0.000(2) 0.000(2)
C16 0.010(2) 0.019(3) 0.025(3) 0.002(3) 0.004(2) -0.002(2)
O9 0.024(2) 0.030(2) 0.060(3) 0.018(2) -0.009(2) -0.0136(18)
C17 0.040(2) 0.053(2) 0.066(3) 0.008(2) -0.009(2) -0.0081(19)
C19 0.040(2) 0.053(2) 0.066(3) 0.008(2) -0.009(2) -0.0081(19)
O10 0.039(3) 0.029(2) 0.048(3) 0.002(2) -0.022(2) 0.005(2)
C18 0.040(2) 0.053(2) 0.066(3) 0.008(2) -0.009(2) -0.0081(19)
C20 0.040(2) 0.053(2) 0.066(3) 0.008(2) -0.009(2) -0.0081(19)

loop_
_atom_type_symbol
_atom_type_description
_atom_type_scat_dispersion_real
_atom_type_scat_dispersion_imag
_atom_type_scat_source
C C 0.0033 0.0016 'International Tables Vol C Tables 4.2.6.8 and 6.1.1.4'
H H 0.0000 0.0000 'International Tables Vol C Tables 4.2.6.8 and 6.1.1.4'
O O 0.0106 0.0060 'International Tables Vol C Tables 4.2.6.8 and 6.1.1.4'
Na Na 0.0362 0.0249 'International Tables Vol C Tables 4.2.6.8 and 6.1.1.4'
Co Co 0.3494 0.9721 'International Tables Vol C Tables 4.2.6.8 and 6.1.1.4'

loop_
_geom_angle_atom_site_label_1
_geom_angle_atom_site_label_2
_geom_angle_atom_site_label_3
_geom_angle
_geom_angle_site_symmetry_1
_geom_angle_site_symmetry_3
_geom_angle_publ_flag
O4 Co1 O2 92.24(16) 1_455 . ?
O4 Co1 O6 108.54(15) 1_455 . ?
O2 Co1 O6 110.42(15) . . ?
O4 Co1 O7 98.10(15) 1_455 1_565 ?
O2 Co1 O7 102.90(15) . 1_565 ?
O6 Co1 O7 135.77(16) . 1_565 ?
O4 Co1 Na1 48.43(11) 1_455 3_645 ?
O2 Co1 Na1 53.67(11) . 3_645 ?
O6 Co1 Na1 93.82(11) . 3_645 ?
O7 Co1 Na1 129.78(12) 1_565 3_645 ?
O4 Co1 Na1 157.85(12) 1_455 . ?
O2 Co1 Na1 102.93(11) . . ?
O6 Co1 Na1 51.12(11) . . ?
O7 Co1 Na1 94.17(12) 1_565 . ?
Na1 Co1 Na1 131.39(6) 3_645 . ?
O4 Co1 Na2 98.34(12) 1_455 . ?
O2 Co1 Na2 160.72(11) . . ?
O6 Co1 Na2 50.85(11) . . ?
O7 Co1 Na2 91.58(12) 1_565 . ?
Na1 Co1 Na2 124.65(6) 3_645 . ?
Na1 Co1 Na2 62.82(6) . . ?
O4 Na1 O1 100.00(16) 4_674 . ?
O4 Na1 O5 87.36(15) 4_674 4_664 ?
O1 Na1 O5 164.07(16) . 4_664 ?
O4 Na1 O6 175.83(17) 4_674 . ?
O1 Na1 O6 77.77(14) . . ?
O5 Na1 O6 93.95(14) 4_664 . ?
O4 Na1 O2 74.07(14) 4_674 4_664 ?
O1 Na1 O2 112.68(16) . 4_664 ?
O5 Na1 O2 82.85(13) 4_664 4_664 ?
O6 Na1 O2 110.01(14) . 4_664 ?
O4 Na1 O8 99.78(15) 4_674 1_565 ?
O1 Na1 O8 85.85(15) . 1_565 ?
O5 Na1 O8 78.95(15) 4_664 1_565 ?
O6 Na1 O8 76.62(14) . 1_565 ?
O2 Na1 O8 161.07(17) 4_664 1_565 ?
O4 Na1 Co1 40.28(10) 4_674 4_664 ?
O1 Na1 Co1 127.89(12) . 4_664 ?
O5 Na1 Co1 66.11(10) 4_664 4_664 ?
O6 Na1 Co1 143.71(12) . 4_664 ?
O2 Na1 Co1 40.81(9) 4_664 4_664 ?
O8 Na1 Co1 124.54(13) 1_565 4_664 ?
O4 Na1 Co1 135.79(13) 4_674 . ?
O1 Na1 Co1 49.61(10) . . ?
O5 Na1 Co1 115.91(11) 4_664 . ?
O6 Na1 Co1 40.23(9) . . ?
O2 Na1 Co1 141.67(12) 4_664 . ?
O8 Na1 Co1 53.91(11) 1_565 . ?
Co1 Na1 Co1 176.05(8) 4_664 . ?
O4 Na1 Na2 130.07(13) 4_674 . ?
O1 Na1 Na2 109.15(12) . . ?
O5 Na1 Na2 56.26(11) 4_664 . ?
O6 Na1 Na2 48.50(10) . . ?
O2 Na1 Na2 125.56(12) 4_664 . ?
O8 Na1 Na2 45.45(10) 1_565 . ?
Co1 Na1 Na2 122.36(8) 4_664 . ?
Co1 Na1 Na2 59.71(6) . . ?
O10 Na2 O3 90.90(18) . 1_455 ?
O10 Na2 O9 84.93(16) . . ?
O3 Na2 O9 106.97(17) 1_455 . ?
O10 Na2 O8 97.86(17) . 1_565 ?
O3 Na2 O8 87.63(16) 1_455 1_565 ?
O9 Na2 O8 165.14(19) . 1_565 ?
O10 Na2 O6 169.24(18) . . ?
O3 Na2 O6 78.89(14) 1_455 . ?
O9 Na2 O6 101.17(15) . . ?
O8 Na2 O6 78.53(14) 1_565 . ?
O10 Na2 O5 105.42(17) . 4_664 ?
O3 Na2 O5 156.53(15) 1_455 4_664 ?
O9 Na2 O5 91.45(15) . 4_664 ?
O8 Na2 O5 73.72(14) 1_565 4_664 ?
O6 Na2 O5 83.44(13) . 4_664 ?
O10 Na2 Co1 131.09(15) . . ?
O3 Na2 Co1 54.20(11) 1_455 . ?
O9 Na2 Co1 133.59(13) . . ?
O8 Na2 Co1 53.49(12) 1_565 . ?
O6 Na2 Co1 39.11(9) . . ?
O5 Na2 Co1 102.53(10) 4_664 . ?
O10 Na2 Na1 136.54(15) . . ?
O3 Na2 Na1 111.65(13) 1_455 . ?
O9 Na2 Na1 119.97(13) . . ?
O8 Na2 Na1 49.34(10) 1_565 . ?
O6 Na2 Na1 47.24(10) . . ?
O5 Na2 Na1 45.12(9) 4_664 . ?
Co1 Na2 Na1 57.46(5) . . ?
C7 O1 Na1 155.4(4) . . ?
C7 O2 Co1 98.8(3) . . ?
C7 O2 Na1 151.3(3) . 3_645 ?
Co1 O2 Na1 85.53(13) . 3_645 ?
C8 O3 Na2 152.7(4) . 1_655 ?
C8 O4 Co1 106.2(4) . 1_655 ?
C8 O4 Na1 138.9(3) . 3_745 ?
Co1 O4 Na1 91.30(14) 1_655 3_745 ?
C15 O5 Na1 137.3(4) . 3_645 ?
C15 O5 Na2 143.2(4) . 3_645 ?
Na1 O5 Na2 78.62(12) 3_645 3_645 ?
C15 O6 Co1 117.4(4) . . ?
C15 O6 Na1 132.0(3) . . ?
Co1 O6 Na1 88.65(14) . . ?
C15 O6 Na2 131.2(3) . . ?
Co1 O6 Na2 90.04(14) . . ?
Na1 O6 Na2 84.26(14) . . ?
C16 O7 Co1 104.1(3) . 1_545 ?
C16 O8 Na2 131.1(3) . 1_545 ?
C16 O8 Na1 130.3(4) . 1_545 ?
Na2 O8 Na1 85.22(14) 1_545 1_545 ?
C6 C1 C2 119.4(5) . . ?
C6 C1 C7 119.5(5) . . ?
C2 C1 C7 121.0(5) . . ?
C3 C2 C1 120.3(5) . . ?
C3 C2 H2A 119.8 . . ?
C1 C2 H2A 119.8 . . ?
C2 C3 C4 119.8(5) . . ?
C2 C3 C8 120.1(5) . . ?
C4 C3 C8 120.1(5) . . ?
C3 C4 C5 119.9(5) . . ?
C3 C4 H4A 120.0 . . ?
C5 C4 H4A 120.0 . . ?
C6 C5 C4 119.2(5) . . ?
C6 C5 H5A 120.4 . . ?
C4 C5 H5A 120.4 . . ?
C5 C6 C1 121.2(5) . . ?
C5 C6 H6A 119.4 . . ?
C1 C6 H6A 119.4 . . ?
O1 C7 O2 121.3(5) . . ?
O1 C7 C1 120.8(5) . . ?
O2 C7 C1 117.9(5) . . ?
O3 C8 O4 122.3(5) . . ?
O3 C8 C3 121.7(5) . . ?
O4 C8 C3 116.0(5) . . ?
C10 C9 C14 118.5(5) . . ?
C10 C9 C15 120.6(5) . . ?
C14 C9 C15 120.8(4) . . ?
C9 C10 C11 121.3(5) . . ?
C9 C10 H10A 119.4 . . ?
C11 C10 H10A 119.4 . . ?
C12 C11 C10 119.6(5) . . ?
C12 C11 C16 117.9(5) . . ?
C10 C11 C16 122.5(5) . . ?
C11 C12 C13 120.0(5) . . ?
C11 C12 H12A 120.0 . . ?
C13 C12 H12A 120.0 . . ?
C14 C13 C12 120.1(5) . . ?
C14 C13 H13A 119.9 . . ?
C12 C13 H13A 119.9 . . ?
C13 C14 C9 120.5(5) . . ?
C13 C14 H14A 119.7 . . ?
C9 C14 H14A 119.7 . . ?
O5 C15 O6 124.8(5) . . ?
O5 C15 C9 119.1(5) . . ?
O6 C15 C9 116.1(5) . . ?
O8 C16 O7 122.4(5) . . ?
O8 C16 C11 120.6(5) . . ?
O7 C16 C11 117.1(5) . . ?
C17 O9 Na2 132.2(5) . . ?
C17 O9 H9 95.1 . . ?
Na2 O9 H9 117.1 . . ?
C19 C17 O9 108.1(7) . . ?
C19 C17 H17A 110.1 . . ?
O9 C17 H17A 110.1 . . ?
C19 C17 H17B 110.1 . . ?
O9 C17 H17B 110.1 . . ?
H17A C17 H17B 108.4 . . ?
C17 C19 H19A 109.5 . . ?
C17 C19 H19B 109.5 . . ?
H19A C19 H19B 109.5 . . ?
C17 C19 H19C 109.5 . . ?
H19A C19 H19C 109.5 . . ?
H19B C19 H19C 109.5 . . ?
C18 O10 Na2 128.9(4) . . ?
C18 O10 H10 110.8 . . ?
Na2 O10 H10 120.0 . . ?
O10 C18 C20 112.6(7) . . ?
O10 C18 H18A 109.1 . . ?
C20 C18 H18A 109.1 . . ?
O10 C18 H18B 109.1 . . ?
C20 C18 H18B 109.1 . . ?
H18A C18 H18B 107.8 . . ?
C18 C20 H20A 109.5 . . ?
C18 C20 H20B 109.5 . . ?
H20A C20 H20B 109.5 . . ?
C18 C20 H20C 109.5 . . ?
H20A C20 H20C 109.5 . . ?
H20B C20 H20C 109.5 . . ?

loop_
_geom_bond_atom_site_label_1
_geom_bond_atom_site_label_2
_geom_bond_distance
_geom_bond_site_symmetry_2
_geom_bond_publ_flag
Co1 O4 1.986(4) 1_455 ?
Co1 O2 2.013(4) . ?
Co1 O6 2.041(4) . ?
Co1 O7 2.090(4) 1_565 ?
Co1 Na1 3.071(2) 3_645 ?
Co1 Na1 3.158(2) . ?
Co1 Na2 3.235(2) . ?
Na1 O4 2.298(4) 4_674 ?
Na1 O1 2.326(4) . ?
Na1 O5 2.409(4) 4_664 ?
Na1 O6 2.459(4) . ?
Na1 O2 2.481(4) 4_664 ?
Na1 O8 2.537(4) 1_565 ?
Na1 Co1 3.071(2) 4_664 ?
Na1 Na2 3.333(3) . ?
Na2 O10 2.271(5) . ?
Na2 O3 2.324(5) 1_455 ?
Na2 O9 2.357(5) . ?
Na2 O8 2.383(4) 1_565 ?
Na2 O6 2.509(4) . ?
Na2 O5 2.827(4) 4_664 ?
O1 C7 1.245(6) . ?
O2 C7 1.278(6) . ?
O2 Na1 2.481(4) 3_645 ?
O3 C8 1.219(6) . ?
O3 Na2 2.324(5) 1_655 ?
O4 C8 1.305(7) . ?
O4 Co1 1.986(4) 1_655 ?
O4 Na1 2.298(4) 3_745 ?
O5 C15 1.246(6) . ?
O5 Na1 2.409(4) 3_645 ?
O5 Na2 2.827(4) 3_645 ?
O6 C15 1.287(6) . ?
O7 C16 1.277(7) . ?
O7 Co1 2.090(4) 1_545 ?
O8 C16 1.237(7) . ?
O8 Na2 2.383(4) 1_545 ?
O8 Na1 2.537(4) 1_545 ?
C1 C6 1.386(7) . ?
C1 C2 1.395(7) . ?
C1 C7 1.495(7) . ?
C2 C3 1.384(7) . ?
C2 H2A 0.9500 . ?
C3 C4 1.401(8) . ?
C3 C8 1.492(7) . ?
C4 C5 1.401(7) . ?
C4 H4A 0.9500 . ?
C5 C6 1.382(7) . ?
C5 H5A 0.9500 . ?
C6 H6A 0.9500 . ?
C9 C10 1.391(7) . ?
C9 C14 1.394(7) . ?
C9 C15 1.514(7) . ?
C10 C11 1.392(7) . ?
C10 H10A 0.9500 . ?
C11 C12 1.373(7) . ?
C11 C16 1.518(7) . ?
C12 C13 1.400(7) . ?
C12 H12A 0.9500 . ?
C13 C14 1.382(7) . ?
C13 H13A 0.9500 . ?
C14 H14A 0.9500 . ?
O9 C17 1.451(8) . ?
O9 H9 0.8500 . ?
C17 C19 1.411(11) . ?
C17 H17A 0.9900 . ?
C17 H17B 0.9900 . ?
C19 H19A 0.9800 . ?
C19 H19B 0.9800 . ?
C19 H19C 0.9800 . ?
O10 C18 1.410(8) . ?
O10 H10 0.8499 . ?
C18 C20 1.465(11) . ?
C18 H18A 0.9900 . ?
C18 H18B 0.9900 . ?
C20 H20A 0.9800 . ?
C20 H20B 0.9800 . ?
C20 H20C 0.9800 . ?
